data_4038232
loop_
_publ_author_name
'Mao, Jialin'
'Hai, Yu'
'Ye, Hebo'
'You, Lei'

_publ_section_title
;
 Adaptive Covalent Networks Enabled by Dual Reactivity: The Evolution of
 Reversible Covalent Bonds, Their Molecular Assemblies, and Guest
 Recognition.
;
_journal_issue 8
_journal_name_full 'The Journal of organic chemistry'
_journal_page_first 5351
_journal_page_last 5361
_journal_paper_doi 10.1021/acs.joc.0c00051
_journal_volume 85
_journal_year 2020
_chemical_formula_moiety 'C28 H32 N4 O4 S2'
_chemical_formula_sum 'C28 H32 N4 O4 S2'
_chemical_formula_weight 552.70
_space_group_crystal_system triclinic
_space_group_IT_number 2
_space_group_name_Hall '-P 1'
_space_group_name_H-M_alt 'P -1'
_atom_sites_solution_hydrogens geom
_atom_sites_solution_primary direct
_atom_sites_solution_secondary difmap
_audit_creation_date 2019-10-18
_audit_creation_method
;
Olex2 1.2
(compiled 2018.05.29 svn.r3508 for OlexSys, GUI svn.r5506)
;
_cell_angle_alpha 95.055(4)
_cell_angle_beta 95.992(4)
_cell_angle_gamma 100.265(5)
_cell_formula_units_Z 4
_cell_length_a 8.0998(5)
_cell_length_b 11.0792(6)
_cell_length_c 30.7422(9)
_cell_measurement_reflns_used 12503
_cell_measurement_temperature 173(2)
_cell_measurement_theta_max 60.2130
_cell_measurement_theta_min 2.5230
_cell_volume 2683.7(2)
_computing_molecular_graphics 'Olex2 (Dolomanov et al., 2009)'
_computing_publication_material 'Olex2 (Dolomanov et al., 2009)'
_computing_structure_refinement 'XL (Sheldrick, 2008)'
_computing_structure_solution 'SHELXS-97 (Sheldrick, 1990)'
_diffrn_ambient_temperature 173.15
_diffrn_measured_fraction_theta_full 0.966
_diffrn_measured_fraction_theta_max 0.966
_diffrn_measurement_device_type 'multiwire proportional'
_diffrn_measurement_method 'phi and omega scans'
_diffrn_radiation_monochromator graphite
_diffrn_radiation_type MoK\a
_diffrn_radiation_wavelength 0.71073
_diffrn_reflns_av_R_equivalents 0.0515
_diffrn_reflns_av_unetI/netI 0.0536
_diffrn_reflns_limit_h_max 9
_diffrn_reflns_limit_h_min -10
_diffrn_reflns_limit_k_max 14
_diffrn_reflns_limit_k_min -12
_diffrn_reflns_limit_l_max 39
_diffrn_reflns_limit_l_min -39
_diffrn_reflns_number 37170
_diffrn_reflns_theta_full 27.61
_diffrn_reflns_theta_max 27.61
_diffrn_reflns_theta_min 1.34
_diffrn_source 'fine-focus sealed tube'
_exptl_absorpt_coefficient_mu 0.241
_exptl_absorpt_correction_type none
_exptl_crystal_density_diffrn 1.368
_exptl_crystal_density_method 'not measured'
_exptl_crystal_description Prism
_exptl_crystal_F_000 1330
_refine_diff_density_max 0.711
_refine_diff_density_min -0.545
_refine_diff_density_rms 0.112
_refine_ls_extinction_method none
_refine_ls_goodness_of_fit_ref 1.100
_refine_ls_hydrogen_treatment constr
_refine_ls_matrix_type full
_refine_ls_number_parameters 685
_refine_ls_number_reflns 12071
_refine_ls_number_restraints 0
_refine_ls_restrained_S_all 1.100
_refine_ls_R_factor_all 0.1447
_refine_ls_R_factor_gt 0.1150
_refine_ls_shift/su_max 0.001
_refine_ls_shift/su_mean 0.000
_refine_ls_structure_factor_coef Fsqd
_refine_ls_weighting_details 'calc w=1/[\s^2^(Fo^2^)+(0.0814P)^2^+17.4010P] where P=(Fo^2^+2Fc^2^)/3'
_refine_ls_weighting_scheme calc
_refine_ls_wR_factor_gt 0.3299
_refine_ls_wR_factor_ref 0.3434
_reflns_number_gt 8145
_reflns_number_total 12071
_reflns_threshold_expression >2sigma(I)
_cod_data_source_file jo0c00051_si_002.cif
_cod_data_source_block 2C
_cod_depositor_comments 'Adding full bibliography for 4038227--4038237.cif.'
_cod_database_code 4038232
_olex2_refinement_description
;
1. Fixed Uiso
 At 1.2 times of:
  All C(H) groups, All C(H,H) groups, All N(H) groups
2.a Ternary CH refined with riding coordinates:
 C16(H16), C52(H52), C8(H8), C19(H19)
2.b Secondary CH2 refined with riding coordinates:
 C20(H20A,H20B), C23(H23A,H23B), C31(H31A,H31B), C44(H44A,H44B), C53(H53A,
 H53B), C67(H67A,H67B), C68(H68A,H68B), C71(H71A,H71B), C29(H29A,H29B),
 C30(H30A,H30B), C34(H34A,H34B), C39(H39A,H39B), C41(H41A,H41B), C45(H45A,H45B),
  C56(H56A,H56B), C62(H62A,H62B)
2.c Aromatic/amide H refined with riding coordinates:
 N22(H22), C40(H40), C48(H48), C50(H50), C51(H51), C55(H55), C57(H57),
 C58(H58), C60(H60), N61(H61), C63(H63), C64(H64), C69(H69), C70(H70), N3(H3),
 N10(H10), C25(H25), C32(H32), C33(H33), C35(H35), C37(H37), C47(H47), C49(H49),
  C54(H54), C59(H59), C65(H65), C66(H66), C72(H72)
;
_olex2_submission_special_instructions 'No special instructions were received'

loop_
_space_group_symop_id
_space_group_symop_operation_xyz
1 'x, y, z'
2 '-x, -y, -z'

loop_
_atom_site_label
_atom_site_type_symbol
_atom_site_fract_x
_atom_site_fract_y
_atom_site_fract_z
_atom_site_U_iso_or_equiv
_atom_site_adp_type
_atom_site_occupancy
_atom_site_calc_flag
_atom_site_disorder_assembly
_atom_site_disorder_group
_atom_site_refinement_flags_posn
S1 S 0.9078(2) -0.00694(16) 0.07281(6) 0.0485(4) Uani 1 d . . .
S4 S 1.0937(3) 0.01944(18) 0.39476(6) 0.0560(5) Uani 1 d . . .
O1 O 1.0576(6) 0.0820(5) 0.08951(18) 0.0609(13) Uani 1 d . . .
O2 O 0.9272(8) -0.1024(5) 0.04005(17) 0.0658(15) Uani 1 d . . .
N6 N 1.0427(7) 0.1062(5) 0.35710(18) 0.0470(13) Uani 1 d . . .
N11 N 0.8119(8) -0.0639(5) 0.11346(18) 0.0496(13) Uani 1 d . . .
C13 C 0.8028(9) 0.0806(7) 0.3972(2) 0.0519(16) Uani 1 d . . .
C16 C 0.8889(9) 0.1595(6) 0.3655(2) 0.0507(16) Uani 1 d . . .
H16 H 0.9278 0.2451 0.3807 0.061 Uiso 1 calc . . R
C18 C 0.7446(9) 0.0659(7) 0.0546(2) 0.0508(16) Uani 1 d . . .
C20 C 1.1821(10) 0.1898(7) 0.3421(3) 0.0578(18) Uani 1 d . . .
H20A H 1.2500 0.2416 0.3680 0.069 Uiso 1 calc . . R
H20B H 1.1343 0.2454 0.3229 0.069 Uiso 1 calc . . R
C21 C 1.1007(10) -0.0863(7) 0.1912(2) 0.0538(17) Uani 1 d . . .
N22 N 0.7850(9) 0.1662(6) 0.3260(2) 0.0649(18) Uani 1 d . . .
H22 H 0.7561 0.2363 0.3199 0.078 Uiso 1 calc . . R
C23 C 0.8646(11) -0.1748(6) 0.1292(3) 0.062(2) Uani 1 d . . .
H23A H 0.8388 -0.2418 0.1046 0.074 Uiso 1 calc . . R
H23B H 0.7956 -0.2015 0.1526 0.074 Uiso 1 calc . . R
C24 C 0.6027(10) 0.0241(7) 0.0741(2) 0.0539(17) Uani 1 d . . .
C26 C 1.2197(9) 0.0510(7) 0.2746(2) 0.0519(16) Uani 1 d . . .
O28 O 1.1213(9) -0.0960(5) 0.3751(2) 0.085(2) Uani 1 d . . .
C31 C 1.0493(11) -0.1593(7) 0.1471(2) 0.062(2) Uani 1 d . . .
H31A H 1.0772 -0.2423 0.1490 0.075 Uiso 1 calc . . R
H31B H 1.1180 -0.1189 0.1257 0.075 Uiso 1 calc . . R
O36 O 1.2290(8) 0.0882(6) 0.42742(19) 0.0790(18) Uani 1 d . . .
C38 C 0.8990(10) 0.0027(7) 0.4153(2) 0.0555(17) Uani 1 d . . .
C40 C 0.6479(10) 0.0853(8) 0.4107(3) 0.0621(19) Uani 1 d . . .
H40 H 0.5786 0.1378 0.3986 0.074 Uiso 1 calc . . R
C44 C 1.2968(10) 0.1236(8) 0.3173(2) 0.0606(19) Uani 1 d . . .
H44A H 1.3941 0.1855 0.3116 0.073 Uiso 1 calc . . R
H44B H 1.3416 0.0669 0.3366 0.073 Uiso 1 calc . . R
C48 C 0.7479(11) 0.1511(7) 0.0254(3) 0.0592(18) Uani 1 d . . .
H48 H 0.8472 0.1780 0.0123 0.071 Uiso 1 calc . . R
C50 C 0.4596(11) 0.1587(9) 0.0346(3) 0.071(2) Uani 1 d . . .
H50 H 0.3613 0.1922 0.0275 0.086 Uiso 1 calc . . R
C51 C 1.1226(12) 0.0428(7) 0.1973(3) 0.070(2) Uani 1 d . . .
H51 H 1.0983 0.0863 0.1728 0.084 Uiso 1 calc . . R
C52 C 0.6231(10) -0.0745(7) 0.1030(3) 0.0612(19) Uani 1 d . . .
H52 H 0.5784 -0.1557 0.0850 0.073 Uiso 1 calc . . R
C53 C 0.7280(12) 0.0548(9) 0.2963(3) 0.073(2) Uani 1 d . . .
H53A H 0.6310 0.0020 0.3066 0.088 Uiso 1 calc . . R
H53B H 0.8202 0.0075 0.2942 0.088 Uiso 1 calc . . R
C55 C 1.1401(14) -0.1417(8) 0.2283(3) 0.079(3) Uani 1 d . . .
H55 H 1.1285 -0.2290 0.2257 0.095 Uiso 1 calc . . R
C57 C 0.4561(10) 0.0714(9) 0.0642(3) 0.069(2) Uani 1 d . . .
H57 H 0.3569 0.0445 0.0774 0.082 Uiso 1 calc . . R
C58 C 1.1787(11) 0.1078(7) 0.2380(3) 0.064(2) Uani 1 d . . .
H58 H 1.1893 0.1950 0.2410 0.077 Uiso 1 calc . . R
C60 C 1.1957(14) -0.0763(8) 0.2691(3) 0.076(3) Uani 1 d . . .
H60 H 1.2178 -0.1195 0.2938 0.092 Uiso 1 calc . . R
N61 N 0.5368(12) -0.0717(8) 0.1400(3) 0.095(3) Uani 1 d . . .
H61 H 0.4556 -0.1327 0.1438 0.114 Uiso 1 calc . . R
C63 C 0.8462(13) -0.0730(9) 0.4469(3) 0.075(2) Uani 1 d . . .
H63 H 0.9143 -0.1266 0.4588 0.090 Uiso 1 calc . . R
C64 C 0.5947(12) 0.0101(9) 0.4432(3) 0.074(2) Uani 1 d . . .
H64 H 0.4887 0.0130 0.4534 0.089 Uiso 1 calc . . R
C67 C 0.6735(14) 0.0979(10) 0.2501(3) 0.084(3) Uani 1 d . . .
H67A H 0.5774 0.1412 0.2525 0.101 Uiso 1 calc . . R
H67B H 0.7688 0.1568 0.2417 0.101 Uiso 1 calc . . R
C68 C 0.5878(13) 0.0377(11) 0.1721(3) 0.082(3) Uani 1 d . . .
H68A H 0.4959 0.0858 0.1724 0.099 Uiso 1 calc . . R
H68B H 0.6895 0.0910 0.1642 0.099 Uiso 1 calc . . R
C69 C 0.6020(13) 0.1978(8) 0.0152(3) 0.075(2) Uani 1 d . . .
H69 H 0.6008 0.2571 -0.0053 0.090 Uiso 1 calc . . R
C70 C 0.6922(13) -0.0666(10) 0.4601(3) 0.081(3) Uani 1 d . . .
H70 H 0.6519 -0.1171 0.4816 0.097 Uiso 1 calc . . R
C71 C 0.6257(13) -0.0036(10) 0.2170(3) 0.084(3) Uani 1 d . . .
H71A H 0.5242 -0.0588 0.2241 0.101 Uiso 1 calc . . R
H71B H 0.7181 -0.0511 0.2164 0.101 Uiso 1 calc . . R
S2 S 0.3817(2) 0.52923(17) 0.42641(6) 0.0532(4) Uani 1 d . . .
S3 S 0.2997(3) 0.5262(2) 0.09952(7) 0.0612(5) Uani 1 d . . .
N3 N 0.0075(8) 0.6193(6) 0.3581(2) 0.0584(16) Uani 1 d . . .
H3 H -0.0436 0.6822 0.3549 0.070 Uiso 1 calc . . R
C4 C 0.1897(9) 0.4583(6) 0.4410(2) 0.0473(15) Uani 1 d . . .
N5 N 0.2410(8) 0.4415(5) 0.13769(19) 0.0517(14) Uani 1 d . . .
O7 O 0.4723(7) 0.4393(5) 0.4083(2) 0.0700(15) Uani 1 d . . .
C8 C 0.0590(10) 0.3803(7) 0.1287(2) 0.0568(18) Uani 1 d . . .
H8 H 0.0524 0.2963 0.1131 0.068 Uiso 1 calc . . R
N9 N 0.2955(7) 0.5973(5) 0.38678(19) 0.0491(13) Uani 1 d . . .
N10 N -0.0221(9) 0.3665(6) 0.1677(2) 0.0657(18) Uani 1 d . . .
H10 H -0.0806 0.2952 0.1726 0.079 Uiso 1 calc . . R
C12 C 0.0959(9) 0.5390(7) 0.0799(2) 0.0503(16) Uani 1 d . . .
C14 C -0.0195(9) 0.4563(6) 0.0976(2) 0.0494(15) Uani 1 d . . .
C15 C 0.0618(8) 0.5139(6) 0.4230(2) 0.0457(14) Uani 1 d . . .
O17 O 0.4731(8) 0.6192(6) 0.4610(2) 0.0836(19) Uani 1 d . . .
C19 C 0.1188(9) 0.6163(6) 0.3958(2) 0.0519(16) Uani 1 d . . .
H19 H 0.1313 0.6965 0.4147 0.062 Uiso 1 calc . . R
C25 C -0.1355(11) 0.3785(7) 0.4576(2) 0.0612(19) Uani 1 d . . .
H25 H -0.2475 0.3503 0.4638 0.073 Uiso 1 calc . . R
C27 C 0.5273(9) 0.6170(7) 0.3080(3) 0.0561(17) Uani 1 d . . .
C29 C -0.0027(11) 0.4767(7) 0.1988(2) 0.0601(19) Uani 1 d . . .
H29A H -0.0857 0.5274 0.1891 0.072 Uiso 1 calc . . R
H29B H 0.1120 0.5265 0.1995 0.072 Uiso 1 calc . . R
C30 C -0.0065(11) 0.5518(7) 0.2787(2) 0.0586(18) Uani 1 d . . .
H30A H -0.0930 0.6018 0.2711 0.070 Uiso 1 calc . . R
H30B H 0.1059 0.6038 0.2781 0.070 Uiso 1 calc . . R
C32 C -0.2345(12) 0.5204(10) 0.0512(3) 0.075(2) Uani 1 d . . .
H32 H -0.3507 0.5132 0.0406 0.091 Uiso 1 calc . . R
C33 C -0.0034(11) 0.3252(7) 0.4750(2) 0.0582(18) Uani 1 d . . .
H33 H -0.0276 0.2600 0.4929 0.070 Uiso 1 calc . . R
C34 C -0.0296(10) 0.4423(7) 0.2444(2) 0.0583(18) Uani 1 d . . .
H34A H -0.1454 0.3939 0.2434 0.070 Uiso 1 calc . . R
H34B H 0.0508 0.3887 0.2533 0.070 Uiso 1 calc . . R
C35 C 0.1598(11) 0.3634(7) 0.4672(2) 0.0598(19) Uani 1 d . . .
H35 H 0.2489 0.3264 0.4793 0.072 Uiso 1 calc . . R
C37 C -0.1021(9) 0.4734(7) 0.4312(2) 0.0544(17) Uani 1 d . . .
H37 H -0.1913 0.5101 0.4190 0.065 Uiso 1 calc . . R
C39 C 0.3990(10) 0.7079(6) 0.3734(3) 0.0576(18) Uani 1 d . . .
H39A H 0.4335 0.7702 0.3994 0.069 Uiso 1 calc . . R
H39B H 0.3287 0.7434 0.3515 0.069 Uiso 1 calc . . R
C41 C -0.0203(11) 0.5160(7) 0.3248(2) 0.0591(19) Uani 1 d . . .
H41A H -0.1343 0.4664 0.3255 0.071 Uiso 1 calc . . R
H41B H 0.0632 0.4631 0.3318 0.071 Uiso 1 calc . . R
O42 O 0.3979(9) 0.6432(6) 0.1185(3) 0.099(2) Uani 1 d . . .
C43 C 0.5107(10) 0.4954(8) 0.2223(3) 0.0601(19) Uani 1 d . . .
C45 C 0.5567(10) 0.6839(7) 0.3539(3) 0.0607(19) Uani 1 d . . .
H45A H 0.6331 0.7641 0.3536 0.073 Uiso 1 calc . . R
H45B H 0.6159 0.6350 0.3736 0.073 Uiso 1 calc . . R
O46 O 0.3732(8) 0.4583(8) 0.0667(2) 0.091(2) Uani 1 d . . .
C47 C 0.0498(12) 0.6132(8) 0.0480(3) 0.067(2) Uani 1 d . . .
H47 H 0.1318 0.6697 0.0364 0.080 Uiso 1 calc . . R
C49 C 0.5071(11) 0.4915(8) 0.3012(3) 0.066(2) Uani 1 d . . .
H49 H 0.4973 0.4444 0.3255 0.079 Uiso 1 calc . . R
C54 C -0.1903(10) 0.4488(8) 0.0832(3) 0.066(2) Uani 1 d . . .
H54 H -0.2746 0.3953 0.0953 0.080 Uiso 1 calc . . R
C56 C 0.5213(12) 0.4297(9) 0.1779(3) 0.074(2) Uani 1 d . . .
H56A H 0.5987 0.3707 0.1820 0.089 Uiso 1 calc . . R
H56B H 0.5729 0.4915 0.1594 0.089 Uiso 1 calc . . R
C59 C -0.1197(13) 0.6003(9) 0.0343(3) 0.072(2) Uani 1 d . . .
H59 H -0.1565 0.6487 0.0126 0.087 Uiso 1 calc . . R
C62 C 0.3561(11) 0.3602(8) 0.1529(3) 0.067(2) Uani 1 d . . .
H62A H 0.3804 0.3093 0.1271 0.080 Uiso 1 calc . . R
H62B H 0.2983 0.3036 0.1721 0.080 Uiso 1 calc . . R
C65 C 0.5315(14) 0.6805(8) 0.2716(3) 0.081(3) Uani 1 d . . .
H65 H 0.5389 0.7674 0.2754 0.098 Uiso 1 calc . . R
C66 C 0.5006(11) 0.4316(8) 0.2589(3) 0.067(2) Uani 1 d . . .
H66 H 0.4889 0.3443 0.2553 0.081 Uiso 1 calc . . R
C72 C 0.5252(13) 0.6210(8) 0.2289(3) 0.078(3) Uani 1 d . . .
H72 H 0.5311 0.6680 0.2045 0.094 Uiso 1 calc . . R

loop_
_atom_site_aniso_label
_atom_site_aniso_U_11
_atom_site_aniso_U_22
_atom_site_aniso_U_33
_atom_site_aniso_U_23
_atom_site_aniso_U_13
_atom_site_aniso_U_12
S1 0.0546(10) 0.0446(9) 0.0473(9) 0.0039(7) 0.0115(7) 0.0096(7)
S4 0.0677(12) 0.0534(10) 0.0534(10) 0.0100(8) 0.0093(9) 0.0257(9)
O1 0.044(3) 0.057(3) 0.075(3) 0.009(3) 0.004(2) -0.005(2)
O2 0.093(4) 0.057(3) 0.054(3) -0.001(2) 0.025(3) 0.025(3)
N6 0.060(3) 0.043(3) 0.041(3) 0.003(2) 0.008(2) 0.016(2)
N11 0.059(3) 0.044(3) 0.045(3) 0.005(2) 0.010(3) 0.006(3)
C13 0.061(4) 0.054(4) 0.038(3) -0.003(3) 0.000(3) 0.013(3)
C16 0.063(4) 0.048(4) 0.043(3) 0.002(3) 0.003(3) 0.020(3)
C18 0.054(4) 0.053(4) 0.044(4) -0.006(3) 0.006(3) 0.010(3)
C20 0.066(5) 0.046(4) 0.058(4) 0.002(3) 0.009(4) 0.004(3)
C21 0.066(4) 0.050(4) 0.049(4) 0.006(3) 0.011(3) 0.019(3)
N22 0.085(5) 0.061(4) 0.052(4) 0.012(3) -0.007(3) 0.027(3)
C23 0.089(6) 0.039(4) 0.055(4) -0.002(3) 0.014(4) 0.007(4)
C24 0.058(4) 0.052(4) 0.049(4) -0.004(3) 0.008(3) 0.006(3)
C26 0.052(4) 0.058(4) 0.050(4) 0.008(3) 0.013(3) 0.016(3)
O28 0.116(5) 0.060(3) 0.098(5) 0.016(3) 0.038(4) 0.047(4)
C31 0.094(6) 0.052(4) 0.047(4) 0.003(3) 0.007(4) 0.034(4)
O36 0.070(4) 0.107(5) 0.060(3) 0.010(3) -0.011(3) 0.029(3)
C38 0.068(5) 0.054(4) 0.045(4) 0.005(3) 0.006(3) 0.011(3)
C40 0.059(5) 0.073(5) 0.053(4) 0.002(4) 0.000(3) 0.016(4)
C44 0.061(5) 0.071(5) 0.049(4) 0.002(4) 0.009(3) 0.012(4)
C48 0.066(5) 0.059(4) 0.057(4) 0.008(4) 0.013(4) 0.018(4)
C50 0.064(5) 0.074(6) 0.072(5) -0.013(5) -0.009(4) 0.022(4)
C51 0.106(7) 0.054(4) 0.049(4) 0.006(3) -0.005(4) 0.019(4)
C52 0.062(5) 0.053(4) 0.064(5) 0.001(4) 0.017(4) -0.003(3)
C53 0.074(6) 0.094(7) 0.046(4) -0.001(4) -0.003(4) 0.010(5)
C55 0.138(9) 0.046(4) 0.055(5) 0.009(4) 0.008(5) 0.023(5)
C57 0.049(4) 0.085(6) 0.065(5) -0.017(5) 0.002(4) 0.010(4)
C58 0.093(6) 0.045(4) 0.053(4) 0.001(3) 0.001(4) 0.017(4)
C60 0.120(8) 0.060(5) 0.050(4) 0.007(4) 0.003(5) 0.026(5)
N61 0.112(7) 0.089(6) 0.093(6) 0.016(5) 0.066(5) 0.008(5)
C63 0.086(6) 0.085(6) 0.059(5) 0.025(4) 0.007(4) 0.023(5)
C64 0.063(5) 0.101(7) 0.055(5) 0.005(5) 0.010(4) 0.010(5)
C67 0.091(7) 0.089(7) 0.077(6) 0.007(5) 0.020(5) 0.024(6)
C68 0.087(6) 0.127(9) 0.047(4) 0.022(5) 0.022(4) 0.044(6)
C69 0.084(6) 0.066(5) 0.070(5) 0.000(4) -0.014(5) 0.021(5)
C70 0.076(6) 0.108(8) 0.058(5) 0.021(5) 0.011(4) 0.006(5)
C71 0.081(6) 0.106(8) 0.061(5) 0.001(5) 0.005(5) 0.009(6)
S2 0.0489(9) 0.0557(10) 0.0527(10) 0.0043(8) -0.0038(7) 0.0107(8)
S3 0.0559(11) 0.0670(12) 0.0593(11) 0.0132(9) 0.0117(9) 0.0019(9)
N3 0.060(4) 0.056(4) 0.060(4) 0.003(3) -0.008(3) 0.023(3)
C4 0.056(4) 0.047(4) 0.038(3) -0.002(3) 0.000(3) 0.014(3)
N5 0.056(3) 0.049(3) 0.048(3) 0.005(3) 0.005(3) 0.003(3)
O7 0.055(3) 0.079(4) 0.087(4) 0.024(3) 0.016(3) 0.030(3)
C8 0.069(5) 0.048(4) 0.049(4) -0.006(3) 0.015(3) -0.001(3)
N9 0.049(3) 0.046(3) 0.053(3) 0.007(3) 0.003(3) 0.009(2)
N10 0.084(5) 0.049(3) 0.057(4) 0.004(3) 0.024(3) -0.014(3)
C12 0.051(4) 0.052(4) 0.047(4) 0.002(3) 0.010(3) 0.005(3)
C14 0.058(4) 0.046(4) 0.040(3) -0.002(3) 0.008(3) 0.004(3)
C15 0.049(4) 0.050(4) 0.038(3) -0.005(3) 0.002(3) 0.015(3)
O17 0.091(4) 0.076(4) 0.065(4) 0.007(3) -0.029(3) -0.014(3)
C19 0.067(5) 0.046(4) 0.041(3) -0.006(3) 0.002(3) 0.015(3)
C25 0.065(5) 0.063(5) 0.051(4) -0.007(4) 0.016(4) 0.002(4)
C27 0.049(4) 0.060(4) 0.058(4) 0.009(3) 0.005(3) 0.008(3)
C29 0.082(5) 0.050(4) 0.047(4) 0.003(3) 0.013(4) 0.007(4)
C30 0.073(5) 0.060(4) 0.045(4) 0.014(3) 0.013(3) 0.011(4)
C32 0.065(5) 0.094(7) 0.064(5) -0.012(5) -0.003(4) 0.022(5)
C33 0.075(5) 0.058(4) 0.040(4) 0.006(3) 0.008(3) 0.006(4)
C34 0.065(5) 0.059(4) 0.049(4) 0.007(3) 0.005(3) 0.007(4)
C35 0.073(5) 0.062(5) 0.043(4) 0.001(3) -0.002(3) 0.015(4)
C37 0.050(4) 0.068(5) 0.047(4) -0.003(3) 0.005(3) 0.021(3)
C39 0.069(5) 0.042(4) 0.058(4) 0.001(3) 0.007(4) 0.002(3)
C41 0.077(5) 0.058(4) 0.036(3) 0.008(3) -0.007(3) 0.002(4)
O42 0.086(5) 0.075(4) 0.115(6) 0.029(4) -0.020(4) -0.032(3)
C43 0.056(4) 0.070(5) 0.056(4) 0.004(4) 0.000(3) 0.020(4)
C45 0.057(4) 0.055(4) 0.064(5) 0.000(4) 0.001(4) 0.001(3)
O46 0.077(4) 0.148(7) 0.068(4) 0.028(4) 0.034(3) 0.050(4)
C47 0.080(6) 0.055(4) 0.069(5) 0.014(4) 0.015(4) 0.020(4)
C49 0.079(6) 0.057(5) 0.060(5) 0.009(4) 0.012(4) 0.009(4)
C54 0.056(4) 0.079(6) 0.056(5) -0.009(4) 0.009(4) -0.003(4)
C56 0.075(6) 0.091(6) 0.060(5) -0.006(4) 0.005(4) 0.036(5)
C59 0.086(6) 0.081(6) 0.056(5) -0.004(4) 0.001(4) 0.041(5)
C62 0.075(5) 0.065(5) 0.063(5) 0.003(4) 0.001(4) 0.024(4)
C65 0.120(8) 0.050(5) 0.071(6) 0.007(4) 0.003(5) 0.012(5)
C66 0.084(6) 0.055(4) 0.063(5) 0.004(4) 0.005(4) 0.017(4)
C72 0.115(8) 0.061(5) 0.057(5) 0.007(4) 0.000(5) 0.020(5)

loop_
_atom_type_symbol
_atom_type_description
_atom_type_scat_dispersion_real
_atom_type_scat_dispersion_imag
_atom_type_scat_source
C C 0.0033 0.0016 'International Tables Vol C Tables 4.2.6.8 and 6.1.1.4'
H H 0.0000 0.0000 'International Tables Vol C Tables 4.2.6.8 and 6.1.1.4'
N N 0.0061 0.0033 'International Tables Vol C Tables 4.2.6.8 and 6.1.1.4'
O O 0.0106 0.0060 'International Tables Vol C Tables 4.2.6.8 and 6.1.1.4'
S S 0.1246 0.1234 'International Tables Vol C Tables 4.2.6.8 and 6.1.1.4'

loop_
_geom_angle_atom_site_label_1
_geom_angle_atom_site_label_2
_geom_angle_atom_site_label_3
_geom_angle
_geom_angle_site_symmetry_1
_geom_angle_site_symmetry_3
_geom_angle_publ_flag
O1 S1 N11 110.9(3) . . ?
O1 S1 C18 110.8(3) . . ?
O2 S1 O1 116.3(4) . . ?
O2 S1 N11 111.9(3) . . ?
O2 S1 C18 110.6(3) . . ?
N11 S1 C18 94.2(3) . . ?
N6 S4 C38 94.8(3) . . ?
O28 S4 N6 110.9(3) . . ?
O28 S4 O36 116.1(4) . . ?
O28 S4 C38 111.2(4) . . ?
O36 S4 N6 110.8(3) . . ?
O36 S4 C38 111.2(4) . . ?
C16 N6 S4 112.4(4) . . ?
C20 N6 S4 116.8(5) . . ?
C20 N6 C16 116.3(5) . . ?
C23 N11 S1 116.1(5) . . ?
C23 N11 C52 114.6(6) . . ?
C52 N11 S1 109.7(5) . . ?
C38 C13 C16 114.0(7) . . ?
C40 C13 C16 126.6(7) . . ?
C40 C13 C38 119.3(7) . . ?
N6 C16 C13 105.3(5) . . ?
N22 C16 N6 112.3(6) . . ?
N22 C16 C13 114.4(6) . . ?
C24 C18 S1 110.0(6) . . ?
C48 C18 S1 127.5(6) . . ?
C48 C18 C24 122.5(7) . . ?
N6 C20 C44 113.5(6) . . ?
C51 C21 C31 122.8(7) . . ?
C55 C21 C31 121.6(7) . . ?
C55 C21 C51 115.5(7) . . ?
C16 N22 C53 118.1(6) . . ?
N11 C23 C31 115.5(6) . . ?
C18 C24 C52 113.8(7) . . ?
C18 C24 C57 119.5(8) . . ?
C57 C24 C52 126.6(7) . . ?
C58 C26 C44 121.6(7) . . ?
C58 C26 C60 116.8(7) . . ?
C60 C26 C44 121.6(7) . . ?
C21 C31 C23 115.7(7) . . ?
C13 C38 S4 110.4(6) . . ?
C13 C38 C63 123.0(8) . . ?
C63 C38 S4 126.5(7) . . ?
C13 C40 C64 118.0(8) . . ?
C26 C44 C20 116.5(7) . . ?
C18 C48 C69 118.2(8) . . ?
C69 C50 C57 121.4(8) . . ?
C58 C51 C21 121.3(7) . . ?
C24 C52 N11 104.9(6) . . ?
N61 C52 N11 114.2(7) . . ?
N61 C52 C24 114.9(7) . . ?
N22 C53 C67 106.0(8) . . ?
C21 C55 C60 123.0(8) . . ?
C50 C57 C24 118.0(8) . . ?
C26 C58 C51 122.4(7) . . ?
C55 C60 C26 121.0(8) . . ?
C52 N61 C68 116.7(8) . . ?
C70 C63 C38 116.8(9) . . ?
C70 C64 C40 121.2(9) . . ?
C71 C67 C53 111.5(9) . . ?
N61 C68 C71 108.5(9) . . ?
C50 C69 C48 120.3(9) . . ?
C64 C70 C63 121.7(9) . . ?
C67 C71 C68 111.8(10) . . ?
O7 S2 C4 111.2(3) . . ?
O7 S2 N9 110.3(3) . . ?
N9 S2 C4 94.4(3) . . ?
O17 S2 C4 111.3(4) . . ?
O17 S2 O7 116.9(4) . . ?
O17 S2 N9 110.5(3) . . ?
N5 S3 C12 94.3(3) . . ?
O42 S3 N5 110.6(4) . . ?
O42 S3 C12 111.5(4) . . ?
O42 S3 O46 116.4(5) . . ?
O46 S3 N5 111.3(4) . . ?
O46 S3 C12 110.6(4) . . ?
C19 N3 C41 117.7(6) . . ?
C15 C4 S2 109.3(5) . . ?
C35 C4 S2 128.0(6) . . ?
C35 C4 C15 122.6(7) . . ?
C8 N5 S3 112.4(5) . . ?
C62 N5 S3 116.5(5) . . ?
C62 N5 C8 114.3(6) . . ?
N5 C8 C14 104.8(6) . . ?
N10 C8 N5 113.6(6) . . ?
N10 C8 C14 113.9(7) . . ?
C19 N9 S2 110.4(4) . . ?
C39 N9 S2 117.3(5) . . ?
C39 N9 C19 113.0(5) . . ?
C8 N10 C29 116.6(6) . . ?
C14 C12 S3 110.1(5) . . ?
C14 C12 C47 123.2(7) . . ?
C47 C12 S3 126.5(6) . . ?
C12 C14 C8 114.0(6) . . ?
C12 C14 C54 117.8(7) . . ?
C54 C14 C8 128.2(7) . . ?
C4 C15 C19 114.9(6) . . ?
C37 C15 C4 119.2(7) . . ?
C37 C15 C19 125.9(6) . . ?
N3 C19 N9 114.5(6) . . ?
N3 C19 C15 114.3(6) . . ?
C15 C19 N9 103.4(5) . . ?
C37 C25 C33 119.5(7) . . ?
C49 C27 C45 121.2(7) . . ?
C49 C27 C65 117.4(8) . . ?
C65 C27 C45 121.3(7) . . ?
N10 C29 C34 110.7(6) . . ?
C34 C30 C41 113.2(6) . . ?
C59 C32 C54 122.5(9) . . ?
C35 C33 C25 122.2(7) . . ?
C30 C34 C29 113.7(6) . . ?
C33 C35 C4 117.1(7) . . ?
C15 C37 C25 119.4(7) . . ?
N9 C39 C45 114.0(6) . . ?
N3 C41 C30 113.9(6) . . ?
C66 C43 C56 120.7(8) . . ?
C72 C43 C56 121.7(8) . . ?
C72 C43 C66 117.4(8) . . ?
C27 C45 C39 115.8(6) . . ?
C59 C47 C12 116.7(8) . . ?
C27 C49 C66 120.8(8) . . ?
C32 C54 C14 118.7(8) . . ?
C43 C56 C62 116.2(7) . . ?
C32 C59 C47 121.1(9) . . ?
N5 C62 C56 113.4(7) . . ?
C27 C65 C72 122.1(8) . . ?
C43 C66 C49 122.0(8) . . ?
C43 C72 C65 120.2(8) . . ?

loop_
_geom_bond_atom_site_label_1
_geom_bond_atom_site_label_2
_geom_bond_distance
_geom_bond_site_symmetry_2
_geom_bond_publ_flag
S1 O1 1.436(5) . ?
S1 O2 1.436(5) . ?
S1 N11 1.653(6) . ?
S1 C18 1.737(7) . ?
S4 N6 1.635(6) . ?
S4 O28 1.430(6) . ?
S4 O36 1.459(6) . ?
S4 C38 1.744(8) . ?
N6 C16 1.507(9) . ?
N6 C20 1.469(9) . ?
N11 C23 1.475(9) . ?
N11 C52 1.510(10) . ?
C13 C16 1.508(10) . ?
C13 C38 1.377(10) . ?
C13 C40 1.371(11) . ?
C16 N22 1.418(9) . ?
C18 C24 1.377(10) . ?
C18 C48 1.358(10) . ?
C20 C44 1.508(10) . ?
C21 C31 1.494(10) . ?
C21 C51 1.403(10) . ?
C21 C55 1.378(11) . ?
N22 C53 1.444(10) . ?
C23 C31 1.513(12) . ?
C24 C52 1.489(11) . ?
C24 C57 1.398(11) . ?
C26 C44 1.492(10) . ?
C26 C58 1.375(10) . ?
C26 C60 1.382(11) . ?
C38 C63 1.392(11) . ?
C40 C64 1.409(12) . ?
C48 C69 1.390(11) . ?
C50 C57 1.384(13) . ?
C50 C69 1.372(13) . ?
C51 C58 1.378(11) . ?
C52 N61 1.397(10) . ?
C53 C67 1.581(12) . ?
C55 C60 1.381(11) . ?
N61 C68 1.463(13) . ?
C63 C70 1.362(13) . ?
C64 C70 1.359(13) . ?
C67 C71 1.419(13) . ?
C68 C71 1.508(12) . ?
S2 C4 1.736(8) . ?
S2 O7 1.445(6) . ?
S2 N9 1.647(6) . ?
S2 O17 1.435(6) . ?
S3 N5 1.623(6) . ?
S3 C12 1.731(7) . ?
S3 O42 1.434(6) . ?
S3 O46 1.446(6) . ?
N3 C19 1.399(9) . ?
N3 C41 1.437(9) . ?
C4 C15 1.389(9) . ?
C4 C35 1.382(10) . ?
N5 C8 1.495(9) . ?
N5 C62 1.478(10) . ?
C8 N10 1.431(9) . ?
C8 C14 1.496(11) . ?
N9 C19 1.533(9) . ?
N9 C39 1.473(9) . ?
N10 C29 1.457(9) . ?
C12 C14 1.377(9) . ?
C12 C47 1.397(10) . ?
C14 C54 1.394(11) . ?
C15 C19 1.502(10) . ?
C15 C37 1.381(10) . ?
C25 C33 1.393(11) . ?
C25 C37 1.390(11) . ?
C27 C45 1.511(11) . ?
C27 C49 1.365(11) . ?
C27 C65 1.373(11) . ?
C29 C34 1.511(10) . ?
C30 C34 1.507(10) . ?
C30 C41 1.515(9) . ?
C32 C54 1.375(13) . ?
C32 C59 1.344(13) . ?
C33 C35 1.367(11) . ?
C39 C45 1.522(11) . ?
C43 C56 1.509(11) . ?
C43 C66 1.383(11) . ?
C43 C72 1.370(12) . ?
C47 C59 1.372(12) . ?
C49 C66 1.397(11) . ?
C56 C62 1.513(12) . ?
C65 C72 1.409(12) . ?
